data_4102399
loop_
_publ_author_name
'Jonathan Clayden'
'Morgan Donnard'
'Julien Lefranc'
'Alberto Minassi'
'Daniel J. Tetlow'

_publ_section_title
;
 Tandem \b-Alkylation-\a-Arylation of Amines by Carbolithiation and
 Rearrangement of N-Carbamoyl Enamines (Vinyl Ureas)
;
_journal_name_full 'Journal of the American Chemical Society'
_journal_page_first 6624
_journal_page_last 6625
_journal_paper_doi 10.1021/ja1007992
_journal_volume 132
_journal_year 2010
_chemical_formula_sum 'C21 H31 Cl2 N O'
_chemical_formula_weight 384.37
_chemical_name_systematic
; 
 ? 
;
_space_group_IT_number 2
_symmetry_cell_setting triclinic
_symmetry_space_group_name_Hall '-P 1'
_symmetry_space_group_name_H-M 'P -1'
_atom_sites_solution_hydrogens geom
_atom_sites_solution_primary direct
_atom_sites_solution_secondary difmap
_audit_creation_method SHELXL-97
_cell_angle_alpha 105.912(2)
_cell_angle_beta 94.878(2)
_cell_angle_gamma 94.771(2)
_cell_formula_units_Z 4
_cell_length_a 8.1672(10)
_cell_length_b 14.7597(17)
_cell_length_c 18.591(2)
_cell_measurement_reflns_used 1662
_cell_measurement_temperature 100(2)
_cell_measurement_theta_max 21.9865
_cell_measurement_theta_min 2.291
_cell_volume 2134.1(4)
_computing_cell_refinement 'Bruker SMART'
_computing_data_collection 'Bruker SMART'
_computing_data_reduction 'Bruker SAINT'
_computing_molecular_graphics 'Bruker SHELXTL'
_computing_publication_material 'Bruker SHELXTL'
_computing_structure_refinement 'SHELXL-97 (Sheldrick, 1997)'
_computing_structure_solution 'SHELXS-97 (Sheldrick, 1990)'
_diffrn_ambient_temperature 100(2)
_diffrn_measured_fraction_theta_full 0.991
_diffrn_measured_fraction_theta_max 0.991
_diffrn_measurement_device_type 'CCD area detector'
_diffrn_measurement_method 'phi and omega scans'
_diffrn_radiation_monochromator graphite
_diffrn_radiation_source 'fine-focus sealed tube'
_diffrn_radiation_type MoK\a
_diffrn_radiation_wavelength 0.71073
_diffrn_reflns_av_R_equivalents 0.0616
_diffrn_reflns_av_sigmaI/netI 0.1368
_diffrn_reflns_limit_h_max 9
_diffrn_reflns_limit_h_min -9
_diffrn_reflns_limit_k_max 17
_diffrn_reflns_limit_k_min -17
_diffrn_reflns_limit_l_max 22
_diffrn_reflns_limit_l_min -22
_diffrn_reflns_number 15451
_diffrn_reflns_theta_full 25.00
_diffrn_reflns_theta_max 25.03
_diffrn_reflns_theta_min 1.44
_exptl_absorpt_coefficient_mu 0.313
_exptl_absorpt_correction_type none
_exptl_crystal_colour white
_exptl_crystal_density_diffrn 1.196
_exptl_crystal_density_method 'not measured'
_exptl_crystal_description cube
_exptl_crystal_F_000 824
_exptl_crystal_size_max 0.22
_exptl_crystal_size_mid 0.20
_exptl_crystal_size_min 0.18
_refine_diff_density_max 0.966
_refine_diff_density_min -0.481
_refine_diff_density_rms 0.076
_refine_ls_extinction_method none
_refine_ls_goodness_of_fit_ref 0.941
_refine_ls_hydrogen_treatment constr
_refine_ls_matrix_type full
_refine_ls_number_parameters 433
_refine_ls_number_reflns 7475
_refine_ls_number_restraints 0
_refine_ls_restrained_S_all 0.941
_refine_ls_R_factor_all 0.1190
_refine_ls_R_factor_gt 0.0678
_refine_ls_shift/su_max 0.001
_refine_ls_shift/su_mean 0.000
_refine_ls_structure_factor_coef Fsqd
_refine_ls_weighting_details 'calc w=1/[\s^2^(Fo^2^)+(0.0802P)^2^+0.0000P] where P=(Fo^2^+2Fc^2^)/3'
_refine_ls_weighting_scheme calc
_refine_ls_wR_factor_gt 0.1633
_refine_ls_wR_factor_ref 0.1866
_reflns_number_gt 4283
_reflns_number_total 7475
_reflns_threshold_expression >2sigma(I)
_cod_data_source_file ja1007992_si_002.cif
_cod_data_source_block s3320p
_cod_original_cell_volume 2134.0(4)
_cod_database_code 4102399

loop_
_symmetry_equiv_pos_as_xyz
'x, y, z'
'-x, -y, -z'

loop_
_atom_site_label
_atom_site_type_symbol
_atom_site_fract_x
_atom_site_fract_y
_atom_site_fract_z
_atom_site_U_iso_or_equiv
_atom_site_adp_type
_atom_site_occupancy
_atom_site_symmetry_multiplicity
_atom_site_calc_flag
_atom_site_refinement_flags
_atom_site_disorder_assembly
_atom_site_disorder_group
C1 C 0.2627(6) 0.3356(3) 0.0698(2) 0.0196(11) Uani 1 1 d . . .
C2 C 0.1999(6) 0.3560(4) -0.0621(3) 0.0304(12) Uiso 1 1 d . . .
H2A H 0.2140 0.2897 -0.0864 0.046 Uiso 1 1 calc R . .
H2B H 0.2347 0.3953 -0.0940 0.046 Uiso 1 1 calc R . .
H2C H 0.0833 0.3615 -0.0547 0.046 Uiso 1 1 calc R . .
C3 C 0.3905(5) 0.3785(3) 0.1390(2) 0.0173(10) Uani 1 1 d . . .
C4 C 0.4398(5) 0.3221(3) 0.1846(3) 0.0185(10) Uani 1 1 d . . .
H4 H 0.3985 0.2569 0.1707 0.022 Uiso 1 1 calc R . .
C5 C 0.5475(5) 0.3597(3) 0.2494(3) 0.0202(11) Uani 1 1 d . . .
H5 H 0.5794 0.3208 0.2801 0.024 Uiso 1 1 calc R . .
C6 C 0.6083(6) 0.4546(3) 0.2694(3) 0.0233(11) Uani 1 1 d . . .
C7 C 0.5637(6) 0.5122(3) 0.2255(3) 0.0267(12) Uani 1 1 d . . .
H7 H 0.6071 0.5772 0.2395 0.032 Uiso 1 1 calc R . .
C8 C 0.4546(6) 0.4740(3) 0.1607(3) 0.0223(11) Uani 1 1 d . . .
H8 H 0.4229 0.5135 0.1305 0.027 Uiso 1 1 calc R . .
C9 C 0.2847(6) 0.2314(3) 0.0312(2) 0.0202(11) Uani 1 1 d . . .
C10 C 0.4416(6) 0.2076(3) 0.0159(3) 0.0219(11) Uani 1 1 d . . .
H10 H 0.5338 0.2547 0.0333 0.026 Uiso 1 1 calc R . .
C11 C 0.4663(7) 0.1173(3) -0.0240(3) 0.0277(12) Uani 1 1 d . . .
H11 H 0.5743 0.1034 -0.0355 0.033 Uiso 1 1 calc R . .
C12 C 0.3357(7) 0.0471(4) -0.0473(3) 0.0301(13) Uani 1 1 d . . .
H12 H 0.3531 -0.0158 -0.0732 0.036 Uiso 1 1 calc R . .
C13 C 0.1802(7) 0.0692(3) -0.0324(3) 0.0323(13) Uani 1 1 d . . .
H13 H 0.0895 0.0210 -0.0487 0.039 Uiso 1 1 calc R . .
C14 C 0.1523(6) 0.1605(3) 0.0058(3) 0.0267(12) Uani 1 1 d . . .
H14 H 0.0431 0.1747 0.0145 0.032 Uiso 1 1 calc R . .
C15 C 0.0824(6) 0.3504(3) 0.0891(3) 0.0236(11) Uani 1 1 d . . .
H15 H 0.0078 0.3174 0.0421 0.028 Uiso 1 1 calc R . .
C16 C 0.0334(6) 0.3012(3) 0.1500(3) 0.0239(11) Uani 1 1 d . . .
H16 H 0.1014 0.2472 0.1466 0.029 Uiso 1 1 calc R . .
C17 C -0.1484(6) 0.2596(4) 0.1314(3) 0.0369(14) Uani 1 1 d . . .
H17A H -0.1811 0.2317 0.1709 0.055 Uiso 1 1 calc R . .
H17B H -0.1630 0.2104 0.0830 0.055 Uiso 1 1 calc R . .
H17C H -0.2174 0.3099 0.1284 0.055 Uiso 1 1 calc R . .
C18 C 0.0623(6) 0.3642(4) 0.2305(3) 0.0339(13) Uani 1 1 d . . .
H18A H -0.0129 0.4135 0.2372 0.051 Uiso 1 1 calc R . .
H18B H 0.1769 0.3938 0.2414 0.051 Uiso 1 1 calc R . .
H18C H 0.0414 0.3259 0.2650 0.051 Uiso 1 1 calc R . .
C19 C 0.0488(6) 0.4546(3) 0.1097(3) 0.0319(13) Uani 1 1 d . . .
H19A H 0.1222 0.4907 0.1547 0.048 Uiso 1 1 calc R . .
H19B H -0.0666 0.4590 0.1197 0.048 Uiso 1 1 calc R . .
H19C H 0.0693 0.4807 0.0677 0.048 Uiso 1 1 calc R . .
C20 C 0.7334(5) 0.8588(3) 0.5914(2) 0.0181(10) Uani 1 1 d . . .
C21 C 0.7892(6) 1.0389(3) 0.6183(3) 0.0277(12) Uiso 1 1 d . . .
H21A H 0.7664 1.0515 0.6708 0.042 Uiso 1 1 calc R . .
H21B H 0.7585 1.0913 0.5989 0.042 Uiso 1 1 calc R . .
H21C H 0.9073 1.0331 0.6154 0.042 Uiso 1 1 calc R . .
C22 C 0.6059(5) 0.7791(3) 0.5428(2) 0.0166(10) Uani 1 1 d . . .
C23 C 0.5625(5) 0.7009(3) 0.5681(3) 0.0185(10) Uani 1 1 d . . .
H23 H 0.6060 0.7001 0.6169 0.022 Uiso 1 1 calc R . .
C24 C 0.4566(5) 0.6238(3) 0.5230(3) 0.0218(11) Uani 1 1 d . . .
H24 H 0.4279 0.5709 0.5410 0.026 Uiso 1 1 calc R . .
C25 C 0.3935(6) 0.6245(3) 0.4520(3) 0.0243(11) Uani 1 1 d . . .
C26 C 0.4346(6) 0.7017(3) 0.4259(3) 0.0239(11) Uani 1 1 d . . .
H26 H 0.3915 0.7021 0.3769 0.029 Uiso 1 1 calc R . .
C27 C 0.5380(5) 0.7778(3) 0.4712(3) 0.0213(11) Uani 1 1 d . . .
H27 H 0.5640 0.8310 0.4531 0.026 Uiso 1 1 calc R . .
C28 C 0.7122(6) 0.8781(3) 0.6758(3) 0.0188(10) Uani 1 1 d . . .
C29 C 0.5549(6) 0.8860(3) 0.6983(3) 0.0204(11) Uani 1 1 d . . .
H29 H 0.4623 0.8747 0.6612 0.025 Uiso 1 1 calc R . .
C30 C 0.5300(6) 0.9099(3) 0.7734(3) 0.0254(12) Uani 1 1 d . . .
H30 H 0.4215 0.9161 0.7875 0.030 Uiso 1 1 calc R . .
C31 C 0.6632(6) 0.9249(3) 0.8281(3) 0.0279(12) Uani 1 1 d . . .
H31 H 0.6470 0.9407 0.8799 0.034 Uiso 1 1 calc R . .
C32 C 0.8183(7) 0.9168(3) 0.8066(3) 0.0326(13) Uani 1 1 d . . .
H32 H 0.9100 0.9271 0.8440 0.039 Uiso 1 1 calc R . .
C33 C 0.8449(6) 0.8938(3) 0.7314(3) 0.0238(11) Uani 1 1 d . . .
H33 H 0.9541 0.8887 0.7179 0.029 Uiso 1 1 calc R . .
C34 C 0.9119(5) 0.8416(3) 0.5728(3) 0.0210(11) Uani 1 1 d . . .
H34 H 0.9869 0.8942 0.6093 0.025 Uiso 1 1 calc R . .
C35 C 0.9632(6) 0.7473(3) 0.5867(3) 0.0244(11) Uani 1 1 d . . .
H35 H 0.8967 0.7326 0.6256 0.029 Uiso 1 1 calc R . .
C36 C 1.1459(6) 0.7627(4) 0.6181(3) 0.0310(13) Uani 1 1 d . . .
H36A H 1.1801 0.7034 0.6252 0.046 Uiso 1 1 calc R . .
H36B H 1.1618 0.8119 0.6666 0.046 Uiso 1 1 calc R . .
H36C H 1.2127 0.7828 0.5827 0.046 Uiso 1 1 calc R . .
C37 C 0.9355(6) 0.6614(3) 0.5169(3) 0.0304(12) Uani 1 1 d . . .
H37A H 1.0149 0.6690 0.4818 0.046 Uiso 1 1 calc R . .
H37B H 0.8227 0.6563 0.4923 0.046 Uiso 1 1 calc R . .
H37C H 0.9510 0.6037 0.5319 0.046 Uiso 1 1 calc R . .
C38 C 0.9430(6) 0.8478(3) 0.4944(3) 0.0275(12) Uani 1 1 d . . .
H38A H 0.8674 0.7998 0.4565 0.041 Uiso 1 1 calc R . .
H38B H 1.0575 0.8367 0.4862 0.041 Uiso 1 1 calc R . .
H38C H 0.9242 0.9110 0.4903 0.041 Uiso 1 1 calc R . .
Cl1 Cl 0.74589(16) 0.50324(9) 0.35071(7) 0.0334(3) Uani 1 1 d . . .
Cl2 Cl 0.26306(16) 0.52760(9) 0.39493(7) 0.0350(4) Uani 1 1 d . . .
Cl3 Cl 0.32939(16) 0.60384(9) 0.02641(8) 0.0312(3) Uani 1 1 d . . .
Cl4 Cl 0.67112(15) 0.99936(9) 0.42067(7) 0.0277(3) Uani 1 1 d . . .
N1 N 0.3022(5) 0.3884(3) 0.0118(2) 0.0212(9) Uani 1 1 d . . .
H1A H 0.2918 0.4515 0.0325 0.025 Uiso 1 1 calc R . .
H1B H 0.4111 0.3837 0.0036 0.025 Uiso 1 1 calc R . .
N2 N 0.6921(5) 0.9500(2) 0.5729(2) 0.0203(9) Uani 1 1 d . . .
H2D H 0.7054 0.9432 0.5231 0.024 Uiso 1 1 calc R . .
H2E H 0.5822 0.9559 0.5782 0.024 Uiso 1 1 calc R . .
C39 C 0.200(3) 0.7507(11) 0.2064(5) 0.225(10) Uiso 0.701(6) 1 d PG A 3
H39A H 0.1184 0.7663 0.2423 0.337 Uiso 0.701(6) 1 d PG A 3
H39B H 0.3064 0.7466 0.2335 0.337 Uiso 0.701(6) 1 d PG A 3
H39C H 0.1625 0.6897 0.1692 0.337 Uiso 0.701(6) 1 d PG A 3
C40 C 0.2199(15) 0.8246(6) 0.1681(3) 0.107(5) Uiso 0.701(6) 1 d PG A 3
H40A H 0.1513 0.8752 0.1901 0.128 Uiso 0.701(6) 1 d PG A 3
H40B H 0.3367 0.8529 0.1785 0.128 Uiso 0.701(6) 1 d PG A 3
O1 O 0.1770(7) 0.7945(4) 0.0893(3) 0.0465(17) Uiso 0.701(6) 1 d PG A 3
H1 H 0.2241 0.8332 0.0698 0.070 Uiso 0.701(6) 1 d PG A 3
C39S C 0.009(3) 0.6887(14) 0.2823(13) 0.079(8) Uiso 0.299(6) 1 d PG A 4
H39D H -0.0872 0.7232 0.2941 0.119 Uiso 0.299(6) 1 d PG A 4
H39E H 0.0778 0.6924 0.3291 0.119 Uiso 0.299(6) 1 d PG A 4
H39F H -0.0282 0.6221 0.2557 0.119 Uiso 0.299(6) 1 d PG A 4
C40S C 0.106(2) 0.7310(14) 0.2346(13) 0.093(9) Uiso 0.299(6) 1 d PG A 4
H40C H 0.2187 0.7526 0.2608 0.111 Uiso 0.299(6) 1 d PG A 4
H40D H 0.1153 0.6811 0.1876 0.111 Uiso 0.299(6) 1 d PG A 4
O1S O 0.041(2) 0.8081(10) 0.2152(8) 0.074(5) Uiso 0.299(6) 1 d PG A 4
H1S H -0.0621 0.7977 0.2071 0.111 Uiso 0.299(6) 1 d PG A 4
C41 C 0.611(2) 0.7984(10) 0.2363(10) 0.161(9) Uiso 0.603(13) 1 d PG B 1
H41A H 0.6758 0.7451 0.2198 0.242 Uiso 0.603(13) 1 d PG B 1
H41B H 0.5009 0.7833 0.2075 0.242 Uiso 0.603(13) 1 d PG B 1
H41C H 0.5992 0.8097 0.2900 0.242 Uiso 0.603(13) 1 d PG B 1
C42 C 0.6945(18) 0.8834(9) 0.2239(8) 0.108(6) Uiso 0.603(13) 1 d PG B 1
H42A H 0.7280 0.8666 0.1723 0.130 Uiso 0.603(13) 1 d PG B 1
H42B H 0.6143 0.9306 0.2263 0.130 Uiso 0.603(13) 1 d PG B 1
O2 O 0.8355(16) 0.9265(11) 0.2750(8) 0.156(6) Uiso 0.603(13) 1 d PG B 1
H2 H 0.8867 0.8845 0.2864 0.234 Uiso 0.603(13) 1 d PG B 1
C41S C 0.801(3) 0.8038(10) 0.2632(13) 0.127(11) Uiso 0.397(13) 1 d PG B 2
H41D H 0.8046 0.8323 0.3176 0.190 Uiso 0.397(13) 1 d PG B 2
H41E H 0.9064 0.7789 0.2518 0.190 Uiso 0.397(13) 1 d PG B 2
H41F H 0.7109 0.7520 0.2463 0.190 Uiso 0.397(13) 1 d PG B 2
C42S C 0.773(3) 0.8758(8) 0.2242(7) 0.060(6) Uiso 0.397(13) 1 d PG B 2
H42C H 0.8372 0.8639 0.1803 0.073 Uiso 0.397(13) 1 d PG B 2
H42D H 0.6547 0.8679 0.2048 0.073 Uiso 0.397(13) 1 d PG B 2
O2S O 0.8165(15) 0.9707(8) 0.2681(7) 0.069(5) Uiso 0.397(13) 1 d PG B 2
H2S H 0.7368 0.9903 0.2913 0.104 Uiso 0.397(13) 1 d PG B 2

loop_
_atom_site_aniso_label
_atom_site_aniso_U_11
_atom_site_aniso_U_22
_atom_site_aniso_U_33
_atom_site_aniso_U_23
_atom_site_aniso_U_13
_atom_site_aniso_U_12
C1 0.021(3) 0.024(3) 0.017(3) 0.012(2) 0.001(2) 0.003(2)
C3 0.012(2) 0.021(3) 0.018(3) 0.002(2) 0.0038(19) 0.007(2)
C4 0.016(2) 0.020(3) 0.023(3) 0.010(2) 0.006(2) 0.004(2)
C5 0.019(3) 0.024(3) 0.019(3) 0.008(2) 0.001(2) 0.004(2)
C6 0.020(3) 0.031(3) 0.017(3) 0.003(2) 0.002(2) 0.004(2)
C7 0.031(3) 0.019(3) 0.027(3) 0.004(2) 0.001(2) -0.004(2)
C8 0.027(3) 0.019(3) 0.021(3) 0.007(2) 0.000(2) 0.001(2)
C9 0.025(3) 0.022(3) 0.012(2) 0.007(2) -0.004(2) 0.000(2)
C10 0.024(3) 0.021(3) 0.023(3) 0.010(2) 0.000(2) 0.001(2)
C11 0.038(3) 0.024(3) 0.022(3) 0.007(2) 0.006(2) 0.008(2)
C12 0.051(4) 0.021(3) 0.018(3) 0.004(2) 0.004(3) 0.003(3)
C13 0.043(4) 0.023(3) 0.022(3) -0.002(2) -0.004(3) -0.007(3)
C14 0.023(3) 0.032(3) 0.025(3) 0.009(2) -0.001(2) 0.001(2)
C15 0.018(3) 0.028(3) 0.025(3) 0.009(2) -0.004(2) 0.005(2)
C16 0.016(3) 0.032(3) 0.025(3) 0.009(2) 0.002(2) 0.004(2)
C17 0.022(3) 0.056(4) 0.036(3) 0.016(3) 0.010(2) 0.005(3)
C18 0.027(3) 0.046(3) 0.027(3) 0.006(3) 0.008(2) 0.010(3)
C19 0.025(3) 0.035(3) 0.040(3) 0.015(3) 0.005(2) 0.013(2)
C20 0.019(3) 0.017(2) 0.019(3) 0.006(2) -0.002(2) 0.001(2)
C22 0.015(2) 0.016(2) 0.019(3) 0.006(2) 0.004(2) 0.0056(19)
C23 0.017(3) 0.021(3) 0.019(3) 0.006(2) 0.006(2) 0.007(2)
C24 0.020(3) 0.021(3) 0.026(3) 0.008(2) 0.008(2) 0.006(2)
C25 0.019(3) 0.021(3) 0.025(3) -0.004(2) 0.002(2) -0.002(2)
C26 0.025(3) 0.025(3) 0.020(3) 0.005(2) -0.002(2) 0.002(2)
C27 0.024(3) 0.019(3) 0.023(3) 0.009(2) 0.000(2) 0.001(2)
C28 0.025(3) 0.012(2) 0.019(3) 0.005(2) -0.001(2) 0.000(2)
C29 0.022(3) 0.018(3) 0.022(3) 0.006(2) 0.001(2) 0.001(2)
C30 0.032(3) 0.019(3) 0.027(3) 0.006(2) 0.008(2) 0.005(2)
C31 0.042(3) 0.019(3) 0.020(3) 0.002(2) 0.004(2) 0.003(2)
C32 0.046(4) 0.023(3) 0.022(3) 0.003(2) -0.011(3) -0.004(3)
C33 0.023(3) 0.025(3) 0.021(3) 0.005(2) -0.002(2) 0.002(2)
C34 0.015(3) 0.023(3) 0.025(3) 0.008(2) 0.002(2) 0.000(2)
C35 0.020(3) 0.028(3) 0.026(3) 0.010(2) 0.004(2) 0.001(2)
C36 0.021(3) 0.038(3) 0.039(3) 0.017(3) 0.001(2) 0.008(2)
C37 0.028(3) 0.030(3) 0.034(3) 0.007(2) 0.011(2) 0.008(2)
C38 0.020(3) 0.034(3) 0.033(3) 0.016(3) 0.006(2) 0.002(2)
Cl1 0.0314(7) 0.0400(8) 0.0229(7) 0.0033(6) -0.0061(6) -0.0015(6)
Cl2 0.0340(8) 0.0265(7) 0.0345(8) -0.0025(6) -0.0024(6) -0.0082(6)
Cl3 0.0342(8) 0.0263(7) 0.0406(8) 0.0187(6) 0.0092(6) 0.0090(6)
Cl4 0.0314(7) 0.0306(7) 0.0266(7) 0.0158(6) 0.0046(6) 0.0071(6)
N1 0.023(2) 0.020(2) 0.021(2) 0.0065(18) 0.0015(17) 0.0070(18)
N2 0.022(2) 0.018(2) 0.022(2) 0.0086(18) 0.0022(17) 0.0030(17)

loop_
_atom_type_symbol
_atom_type_description
_atom_type_scat_dispersion_real
_atom_type_scat_dispersion_imag
_atom_type_scat_source
C C 0.0033 0.0016 'International Tables Vol C Tables 4.2.6.8 and 6.1.1.4'
H H 0.0000 0.0000 'International Tables Vol C Tables 4.2.6.8 and 6.1.1.4'
N N 0.0061 0.0033 'International Tables Vol C Tables 4.2.6.8 and 6.1.1.4'
Cl Cl 0.1484 0.1585 'International Tables Vol C Tables 4.2.6.8 and 6.1.1.4'
O O 0.0106 0.0060 'International Tables Vol C Tables 4.2.6.8 and 6.1.1.4'

loop_
_geom_angle_atom_site_label_1
_geom_angle_atom_site_label_2
_geom_angle_atom_site_label_3
_geom_angle
N1 C1 C3 106.5(3)
N1 C1 C9 104.8(3)
C3 C1 C9 111.6(4)
N1 C1 C15 108.5(3)
C3 C1 C15 111.7(4)
C9 C1 C15 113.2(4)
N1 C2 H2A 109.5
N1 C2 H2B 109.5
H2A C2 H2B 109.5
N1 C2 H2C 109.5
H2A C2 H2C 109.5
H2B C2 H2C 109.5
C8 C3 C4 118.0(4)
C8 C3 C1 122.3(4)
C4 C3 C1 119.6(4)
C5 C4 C3 121.1(4)
C5 C4 H4 119.5
C3 C4 H4 119.5
C4 C5 C6 119.4(4)
C4 C5 H5 120.3
C6 C5 H5 120.3
C7 C6 C5 121.2(4)
C7 C6 Cl1 118.7(4)
C5 C6 Cl1 120.1(4)
C6 C7 C8 119.0(4)
C6 C7 H7 120.5
C8 C7 H7 120.5
C7 C8 C3 121.3(4)
C7 C8 H8 119.3
C3 C8 H8 119.3
C10 C9 C14 117.9(4)
C10 C9 C1 119.0(4)
C14 C9 C1 122.9(4)
C11 C10 C9 121.4(5)
C11 C10 H10 119.3
C9 C10 H10 119.3
C12 C11 C10 120.3(5)
C12 C11 H11 119.8
C10 C11 H11 119.8
C13 C12 C11 119.0(5)
C13 C12 H12 120.5
C11 C12 H12 120.5
C12 C13 C14 121.4(5)
C12 C13 H13 119.3
C14 C13 H13 119.3
C13 C14 C9 119.9(5)
C13 C14 H14 120.1
C9 C14 H14 120.1
C19 C15 C1 113.4(4)
C19 C15 C16 112.1(4)
C1 C15 C16 112.0(4)
C19 C15 H15 106.3
C1 C15 H15 106.3
C16 C15 H15 106.3
C18 C16 C17 109.5(4)
C18 C16 C15 115.1(4)
C17 C16 C15 109.3(4)
C18 C16 H16 107.5
C17 C16 H16 107.5
C15 C16 H16 107.5
C16 C17 H17A 109.5
C16 C17 H17B 109.5
H17A C17 H17B 109.5
C16 C17 H17C 109.5
H17A C17 H17C 109.5
H17B C17 H17C 109.5
C16 C18 H18A 109.5
C16 C18 H18B 109.5
H18A C18 H18B 109.5
C16 C18 H18C 109.5
H18A C18 H18C 109.5
H18B C18 H18C 109.5
C15 C19 H19A 109.5
C15 C19 H19B 109.5
H19A C19 H19B 109.5
C15 C19 H19C 109.5
H19A C19 H19C 109.5
H19B C19 H19C 109.5
C22 C20 N2 106.7(3)
C22 C20 C28 111.4(4)
N2 C20 C28 104.2(3)
C22 C20 C34 111.8(4)
N2 C20 C34 108.4(3)
C28 C20 C34 113.8(4)
N2 C21 H21A 109.5
N2 C21 H21B 109.5
H21A C21 H21B 109.5
N2 C21 H21C 109.5
H21A C21 H21C 109.5
H21B C21 H21C 109.5
C27 C22 C23 117.6(4)
C27 C22 C20 122.8(4)
C23 C22 C20 119.5(4)
C24 C23 C22 121.1(4)
C24 C23 H23 119.4
C22 C23 H23 119.4
C25 C24 C23 119.7(4)
C25 C24 H24 120.2
C23 C24 H24 120.2
C24 C25 C26 120.2(4)
C24 C25 Cl2 119.8(4)
C26 C25 Cl2 120.0(4)
C27 C26 C25 119.7(4)
C27 C26 H26 120.2
C25 C26 H26 120.2
C26 C27 C22 121.8(4)
C26 C27 H27 119.1
C22 C27 H27 119.1
C29 C28 C33 117.8(4)
C29 C28 C20 119.0(4)
C33 C28 C20 123.0(4)
C30 C29 C28 121.5(4)
C30 C29 H29 119.2
C28 C29 H29 119.2
C29 C30 C31 120.0(5)
C29 C30 H30 120.0
C31 C30 H30 120.0
C32 C31 C30 119.0(5)
C32 C31 H31 120.5
C30 C31 H31 120.5
C31 C32 C33 121.5(5)
C31 C32 H32 119.2
C33 C32 H32 119.2
C32 C33 C28 120.1(5)
C32 C33 H33 119.9
C28 C33 H33 119.9
C38 C34 C20 113.4(4)
C38 C34 C35 111.8(4)
C20 C34 C35 112.2(4)
C38 C34 H34 106.3
C20 C34 H34 106.3
C35 C34 H34 106.3
C37 C35 C36 109.0(4)
C37 C35 C34 114.7(4)
C36 C35 C34 108.9(4)
C37 C35 H35 108.0
C36 C35 H35 108.0
C34 C35 H35 108.0
C35 C36 H36A 109.5
C35 C36 H36B 109.5
H36A C36 H36B 109.5
C35 C36 H36C 109.5
H36A C36 H36C 109.5
H36B C36 H36C 109.5
C35 C37 H37A 109.5
C35 C37 H37B 109.5
H37A C37 H37B 109.5
C35 C37 H37C 109.5
H37A C37 H37C 109.5
H37B C37 H37C 109.5
C34 C38 H38A 109.5
C34 C38 H38B 109.5
H38A C38 H38B 109.5
C34 C38 H38C 109.5
H38A C38 H38C 109.5
H38B C38 H38C 109.5
C2 N1 C1 116.7(4)
C2 N1 H1A 108.1
C1 N1 H1A 108.1
C2 N1 H1B 108.1
C1 N1 H1B 108.1
H1A N1 H1B 107.3
C21 N2 C20 116.8(3)
C21 N2 H2D 108.1
C20 N2 H2D 108.1
C21 N2 H2E 108.1
C20 N2 H2E 108.1
H2D N2 H2E 107.3
O1 C40 C39 115.5
O1S C40S C39S 115.5
H41F C41 H42D 116.6
O2 C42 C41 115.5
H42C C42 H42D 96.6
C42S C41S H41A 91.3
C42S C41S H2 60.5
C42S C41S H41D 109.5
C42S C41S H41E 109.5
H41D C41S H41E 109.5
C42S C41S H41F 109.5
H41D C41S H41F 109.5
H41E C41S H41F 109.5
O2S C42S C41S 115.5
O2S C42S H42A 116.2
C41S C42S H42A 128.3
O2S C42S H2 67.0
C41S C42S H2 52.9
O2S C42S H42C 108.4
C41S C42S H42C 108.4
O2S C42S H42D 108.4
C41S C42S H42D 108.4
H42C C42S H42D 107.5
C42S O2S H2S 109.5

loop_
_geom_bond_atom_site_label_1
_geom_bond_atom_site_label_2
_geom_bond_distance
C1 N1 1.533(5)
C1 C3 1.537(6)
C1 C9 1.541(6)
C1 C15 1.563(6)
C2 N1 1.480(6)
C2 H2A 0.9800
C2 H2B 0.9800
C2 H2C 0.9800
C3 C8 1.397(6)
C3 C4 1.399(6)
C4 C5 1.381(6)
C4 H4 0.9500
C5 C6 1.383(6)
C5 H5 0.9500
C6 C7 1.379(6)
C6 Cl1 1.745(5)
C7 C8 1.387(6)
C7 H7 0.9500
C8 H8 0.9500
C9 C10 1.388(6)
C9 C14 1.392(6)
C10 C11 1.377(6)
C10 H10 0.9500
C11 C12 1.375(7)
C11 H11 0.9500
C12 C13 1.369(7)
C12 H12 0.9500
C13 C14 1.388(7)
C13 H13 0.9500
C14 H14 0.9500
C15 C19 1.534(6)
C15 C16 1.564(6)
C15 H15 1.0000
C16 C18 1.518(7)
C16 C17 1.531(6)
C16 H16 1.0000
C17 H17A 0.9800
C17 H17B 0.9800
C17 H17C 0.9800
C18 H18A 0.9800
C18 H18B 0.9800
C18 H18C 0.9800
C19 H19A 0.9800
C19 H19B 0.9800
C19 H19C 0.9800
C20 C22 1.529(6)
C20 N2 1.534(5)
C20 C28 1.543(6)
C20 C34 1.551(6)
C21 N2 1.472(6)
C21 H21A 0.9800
C21 H21B 0.9800
C21 H21C 0.9800
C22 C27 1.392(6)
C22 C23 1.392(6)
C23 C24 1.391(6)
C23 H23 0.9500
C24 C25 1.378(6)
C24 H24 0.9500
C25 C26 1.384(6)
C25 Cl2 1.740(5)
C26 C27 1.373(6)
C26 H26 0.9500
C27 H27 0.9500
C28 C29 1.389(6)
C28 C33 1.392(6)
C29 C30 1.380(6)
C29 H29 0.9500
C30 C31 1.384(7)
C30 H30 0.9500
C31 C32 1.365(7)
C31 H31 0.9500
C32 C33 1.385(7)
C32 H32 0.9500
C33 H33 0.9500
C34 C38 1.526(6)
C34 C35 1.566(6)
C34 H34 1.0000
C35 C37 1.531(7)
C35 C36 1.531(6)
C35 H35 1.0000
C36 H36A 0.9800
C36 H36B 0.9800
C36 H36C 0.9800
C37 H37A 0.9800
C37 H37B 0.9800
C37 H37C 0.9800
C38 H38A 0.9800
C38 H38B 0.9800
C38 H38C 0.9800
N1 H1A 0.9200
N1 H1B 0.9200
N2 H2D 0.9200
N2 H2E 0.9200
C39 C40 1.4635
C39 H39A 0.9800
C39 H39B 0.9800
C39 H39C 0.9800
C39 H40C 1.0018
C39 H40D 1.1405
C40 O1 1.4122
C40 H40A 0.9900
C40 H40B 0.9900
O1 H1 0.8400
C39S C40S 1.4634
C39S H39D 0.9800
C39S H39E 0.9800
C39S H39F 0.9800
C40S O1S 1.4123
C40S H39A 0.5004
C40S H39B 1.6390
C40S H39C 1.3413
C40S H40C 0.9900
C40S H40D 0.9900
O1S H39A 1.1000
O1S H1S 0.8400
C41 C42 1.4635
C41 H41A 0.9800
C41 H41B 0.9800
C41 H41C 0.9800
C41 H41F 1.1442
C41 H42D 1.3531
C42 O2 1.4122
C42 H42A 0.9900
C42 H42B 0.9900
C42 H42C 1.4786
C42 H42D 0.4557
O2 H2 0.8400
O2 H2S 1.2796
C41S C42S 1.4635
C41S H41A 1.3333
C41S H2 1.2732
C41S H41D 0.9800
C41S H41E 0.9800
C41S H41F 0.9800
C42S O2S 1.4122
C42S H42A 0.9717
C42S H2 1.3887
C42S H42C 0.9900
C42S H42D 0.9900
O2S H2S 0.8400

loop_
_geom_hbond_atom_site_label_D
_geom_hbond_atom_site_label_H
_geom_hbond_atom_site_label_A
_geom_hbond_distance_DH
_geom_hbond_distance_HA
_geom_hbond_distance_DA
_geom_hbond_angle_DHA
_geom_hbond_site_symmetry_A
N1 H1A Cl3 0.92 2.28 3.104(4) 149.1 .
N1 H1B Cl3 0.92 2.24 3.150(4) 168.6 2_665
N2 H2D Cl4 0.92 2.28 3.105(4) 148.6 .
N2 H2E Cl4 0.92 2.22 3.123(4) 165.7 2_676

loop_
_geom_torsion_atom_site_label_1
_geom_torsion_atom_site_label_2
_geom_torsion_atom_site_label_3
_geom_torsion_atom_site_label_4
_geom_torsion
N1 C1 C3 C8 33.2(5)
C9 C1 C3 C8 147.0(4)
C15 C1 C3 C8 -85.1(5)
N1 C1 C3 C4 -150.0(4)
C9 C1 C3 C4 -36.1(6)
C15 C1 C3 C4 91.8(5)
C8 C3 C4 C5 0.5(6)
C1 C3 C4 C5 -176.4(4)
C3 C4 C5 C6 -0.4(7)
C4 C5 C6 C7 -0.1(7)
C4 C5 C6 Cl1 -179.5(3)
C5 C6 C7 C8 0.6(7)
Cl1 C6 C7 C8 179.9(4)
C6 C7 C8 C3 -0.4(7)
C4 C3 C8 C7 -0.1(7)
C1 C3 C8 C7 176.8(4)
N1 C1 C9 C10 66.5(5)
C3 C1 C9 C10 -48.4(5)
C15 C1 C9 C10 -175.5(4)
N1 C1 C9 C14 -108.6(5)
C3 C1 C9 C14 136.5(4)
C15 C1 C9 C14 9.5(6)
C14 C9 C10 C11 0.8(7)
C1 C9 C10 C11 -174.5(4)
C9 C10 C11 C12 -2.5(7)
C10 C11 C12 C13 2.2(7)
C11 C12 C13 C14 -0.3(7)
C12 C13 C14 C9 -1.3(7)
C10 C9 C14 C13 1.1(7)
C1 C9 C14 C13 176.2(4)
N1 C1 C15 C19 -50.3(5)
C3 C1 C15 C19 66.8(5)
C9 C1 C15 C19 -166.2(4)
N1 C1 C15 C16 -178.3(4)
C3 C1 C15 C16 -61.2(5)
C9 C1 C15 C16 65.8(5)
C19 C15 C16 C18 -35.1(5)
C1 C15 C16 C18 93.6(5)
C19 C15 C16 C17 88.6(5)
C1 C15 C16 C17 -142.7(4)
N2 C20 C22 C27 32.8(5)
C28 C20 C22 C27 145.9(4)
C34 C20 C22 C27 -85.4(5)
N2 C20 C22 C23 -151.6(4)
C28 C20 C22 C23 -38.5(5)
C34 C20 C22 C23 90.1(5)
C27 C22 C23 C24 0.7(6)
C20 C22 C23 C24 -175.1(4)
C22 C23 C24 C25 0.1(7)
C23 C24 C25 C26 -0.4(7)
C23 C24 C25 Cl2 179.2(3)
C24 C25 C26 C27 -0.2(7)
Cl2 C25 C26 C27 -179.8(4)
C25 C26 C27 C22 1.1(7)
C23 C22 C27 C26 -1.3(7)
C20 C22 C27 C26 174.3(4)
C22 C20 C28 C29 -46.7(5)
N2 C20 C28 C29 68.0(5)
C34 C20 C28 C29 -174.2(4)
C22 C20 C28 C33 137.3(4)
N2 C20 C28 C33 -108.1(5)
C34 C20 C28 C33 9.8(6)
C33 C28 C29 C30 1.0(7)
C20 C28 C29 C30 -175.3(4)
C28 C29 C30 C31 -1.2(7)
C29 C30 C31 C32 0.8(7)
C30 C31 C32 C33 -0.1(7)
C31 C32 C33 C28 -0.2(7)
C29 C28 C33 C32 -0.3(7)
C20 C28 C33 C32 175.8(4)
C22 C20 C34 C38 67.5(5)
N2 C20 C34 C38 -49.8(5)
C28 C20 C34 C38 -165.2(4)
C22 C20 C34 C35 -60.4(5)
N2 C20 C34 C35 -177.6(4)
C28 C20 C34 C35 67.0(5)
C38 C34 C35 C37 -34.2(5)
C20 C34 C35 C37 94.5(5)
C38 C34 C35 C36 88.3(5)
C20 C34 C35 C36 -143.0(4)
C3 C1 N1 C2 177.0(4)
C9 C1 N1 C2 58.6(5)
C15 C1 N1 C2 -62.7(5)
C22 C20 N2 C21 174.4(4)
C28 C20 N2 C21 56.4(5)
C34 C20 N2 C21 -65.1(5)
